data_4028050
loop_
_publ_author_name
'Stephen G. Davies'
'Ai M. Fletcher'
'Emma M. Foster'
'James A. Lee'
'Paul M. Roberts'
'James E. Thomson'

_publ_contact_author 'Stephen G. Davies'
_publ_contact_author_email steve.davies@chem.ox.ac.uk
_publ_contact_author_fax '+44 1865 275633'
_publ_contact_author_phone '+44 1865 275695'
_publ_section_title
;
 Asymmetric Syntheses of APTO and AETD: the \b-Amino Acid Fragments within
 Microsclerodermins C, D, and E
;
_journal_name_full 'Journal of Organic Chemistry'
_journal_page_first 2500
_journal_page_last 2510
_journal_paper_doi 10.1021/jo302731m
_journal_volume 78
_journal_year 2013
_chemical_absolute_configuration ad
_chemical_formula_moiety 'C27 H39 N1 O8'
_chemical_formula_sum 'C27 H39 N O8'
_chemical_formula_weight 505.61
_space_group_IT_number 19
_symmetry_cell_setting orthorhombic
_symmetry_space_group_name_Hall 'P 2ac 2ab'
_symmetry_space_group_name_H-M 'P 21 21 21'
_atom_sites_solution_hydrogens difmap
_atom_sites_solution_primary direct
_cell_angle_alpha 90
_cell_angle_beta 90
_cell_angle_gamma 90
_cell_formula_units_Z 4
_cell_length_a 5.3465(3)
_cell_length_b 20.9082(13)
_cell_length_c 25.0180(15)
_cell_measurement_reflns_used 0
_cell_measurement_temperature 150
_cell_measurement_theta_max 0
_cell_measurement_theta_min 0
_cell_volume 2796.7(3)
_computing_cell_refinement 'CrysAlis, (Oxford Diffraction, 2002)'
_computing_data_collection 'SuperNova, (Oxford Diffraction, 2010)'
_computing_data_reduction 'CrysAlis, (Oxford Diffraction, 2002)'
_computing_molecular_graphics 'CAMERON (Watkin et al., 1996)'
_computing_publication_material 'CRYSTALS (Betteridge et al., 2003)'
_computing_structure_refinement 'CRYSTALS (Betteridge et al., 2003)'
_computing_structure_solution 'SIR92 (Altomare et al., 1994)'
_diffrn_ambient_temperature 150
_diffrn_measured_fraction_theta_full 0.998
_diffrn_measured_fraction_theta_max 0.981
_diffrn_measurement_device Area
_diffrn_measurement_device_type 'Oxford Diffraction SuperNova'
_diffrn_measurement_method \w/2\q
_diffrn_radiation_monochromator graphite
_diffrn_radiation_type 'Cu K\a'
_diffrn_radiation_wavelength 1.54184
_diffrn_reflns_av_R_equivalents 0.119
_diffrn_reflns_limit_h_max 6
_diffrn_reflns_limit_h_min -6
_diffrn_reflns_limit_k_max 25
_diffrn_reflns_limit_k_min -26
_diffrn_reflns_limit_l_max 31
_diffrn_reflns_limit_l_min -30
_diffrn_reflns_number 34106
_diffrn_reflns_theta_full 74.618
_diffrn_reflns_theta_max 77.728
_diffrn_reflns_theta_min 3.533
_diffrn_standards_number 0
_exptl_absorpt_coefficient_mu 0.723
_exptl_absorpt_correction_T_max 0.9506
_exptl_absorpt_correction_T_min 0.9370
_exptl_absorpt_correction_type none
_exptl_crystal_colour colourless
_exptl_crystal_density_diffrn 1.201
_exptl_crystal_description block
_exptl_crystal_F_000 1088
_exptl_crystal_size_max 0.100
_exptl_crystal_size_mid 0.090
_exptl_crystal_size_min 0.070
_refine_diff_density_max 0.53
_refine_diff_density_min -0.46
_refine_ls_abs_structure_details 'Flack (1983), 2448 Friedel-pairs'
_refine_ls_abs_structure_Flack 0.11(6)
_refine_ls_extinction_method none
_refine_ls_goodness_of_fit_ref 1.0630
_refine_ls_hydrogen_treatment constr
_refine_ls_matrix_type full
_refine_ls_number_parameters 326
_refine_ls_number_reflns 5364
_refine_ls_number_restraints 98
_refine_ls_R_factor_all 0.1233
_refine_ls_R_factor_gt 0.0999
_refine_ls_shift/su_max 0.0001506
_refine_ls_shift/su_mean 0.0000114
_refine_ls_structure_factor_coef Fsqd
_refine_ls_weighting_details
;
 Method= Modified Sheldrick 
 w=1/[\s^2^(F^2^) + ( 0.10P)^2^ + 4.34P] 
 ,where P=(max(Fo^2^,0) + 2Fc^2^)/3 
;
_refine_ls_weighting_scheme calc
_refine_ls_wR_factor_all 0.2588
_refine_ls_wR_factor_gt 0.2430
_refine_ls_wR_factor_ref 0.2588
_reflns_limit_h_max 6
_reflns_limit_h_min -6
_reflns_limit_k_max 26
_reflns_limit_k_min 0
_reflns_limit_l_max 31
_reflns_limit_l_min 0
_reflns_number_gt 3837
_reflns_number_total 5836
_reflns_threshold_expression I>2.0\s(I)
_oxford_diffrn_Wilson_B_factor 4.37
_oxford_diffrn_Wilson_scale 0.03
_oxford_refine_ls_r_factor_ref 0.1233
_oxford_refine_ls_scale 5.7(3)
_oxford_reflns_number_all 5364
_oxford_reflns_threshold_expression_ref I>-3.0\s(I)
_cod_data_source_file jo302731m_si_001_1.cif
_cod_data_source_block 45
_cod_original_formula_sum 'C27 H39 N1 O8'
_cod_database_code 4028050

loop_
_symmetry_equiv_pos_as_xyz
x,y,z
x+1/2,-y+1/2,-z
-x,y+1/2,-z+1/2
-x+1/2,-y,z+1/2

loop_
_atom_site_label
_atom_site_type_symbol
_atom_site_fract_x
_atom_site_fract_y
_atom_site_fract_z
_atom_site_U_iso_or_equiv
_atom_site_occupancy
_atom_site_adp_type
_atom_site_refinement_flags_posn
_atom_site_refinement_flags_adp
O1 O 0.8563(8) 0.33384(19) 0.77933(17) 0.0572 1.0000 Uani . .
C2 C 0.9459(12) 0.2906(3) 0.8136(2) 0.0484 1.0000 Uani . .
O3 O 1.1663(7) 0.2787(2) 0.82188(17) 0.0565 1.0000 Uani . .
N4 N 0.7520(9) 0.2602(2) 0.83818(18) 0.0445 1.0000 Uani . .
C5 C 0.7915(10) 0.2138(2) 0.8810(2) 0.0410 1.0000 Uani . .
C6 C 0.6919(12) 0.1490(2) 0.8631(2) 0.0475 1.0000 Uani . U
O7 O 0.6950(8) 0.10386(17) 0.90503(15) 0.0504 1.0000 Uani . U
C8 C 0.8749(15) 0.0556(3) 0.8951(3) 0.0650 1.0000 Uani . U
O9 O 0.9428(15) 0.0611(3) 0.8414(2) 0.1108 1.0000 Uani . U
C10 C 0.8460(17) 0.1180(3) 0.8189(2) 0.0716 1.0000 Uani . U
C11 C 0.698(3) 0.0986(4) 0.7686(3) 0.1217 1.0000 Uani . .
C12 C 0.646(2) 0.1515(5) 0.7335(3) 0.1082 1.0000 Uani . .
C13 C 0.788(2) 0.1656(5) 0.6901(3) 0.1041 1.0000 Uani . .
C14 C 0.750(2) 0.2196(5) 0.6550(3) 0.0971 1.0000 Uani . .
C15 C 0.9032(19) 0.2321(4) 0.6138(3) 0.0855 1.0000 Uani . .
C16 C 0.8841(15) 0.2846(4) 0.5759(3) 0.0676 1.0000 Uani . .
C17 C 1.0605(14) 0.2913(4) 0.5362(3) 0.0713 1.0000 Uani . .
C18 C 1.0458(16) 0.3379(4) 0.4979(3) 0.0751 1.0000 Uani . .
C19 C 0.8503(16) 0.3803(4) 0.4968(3) 0.0731 1.0000 Uani . U
O20 O 0.8191(13) 0.4274(3) 0.4605(2) 0.0980 1.0000 Uani . U
C21 C 0.996(2) 0.4314(5) 0.4170(4) 0.1234 1.0000 Uani . U
C22 C 0.912(3) 0.4826(5) 0.3823(5) 0.1431 1.0000 Uani . U
C23 C 0.6753(17) 0.3753(4) 0.5361(3) 0.0796 1.0000 Uani . .
C24 C 0.6884(15) 0.3293(4) 0.5753(3) 0.0793 1.0000 Uani . .
C25 C 0.7680(19) -0.0080(3) 0.9067(4) 0.0850 1.0000 Uani . U
C26 C 1.0994(17) 0.0697(5) 0.9311(5) 0.1026 1.0000 Uani . U
C27 C 0.6704(10) 0.2355(3) 0.9329(2) 0.0429 1.0000 Uani . U
O28 O 0.4053(7) 0.22687(18) 0.93206(15) 0.0478 1.0000 Uani . .
C29 C 0.7262(11) 0.3049(3) 0.9430(3) 0.0557 1.0000 Uani . U
O30 O 0.9645(7) 0.31921(17) 0.94666(15) 0.0446 1.0000 Uani . U
C31 C 1.0224(12) 0.3850(3) 0.9567(3) 0.0577 1.0000 Uani . U
O32 O 0.5626(9) 0.3441(2) 0.9486(3) 0.0971 1.0000 Uani . U
C33 C 1.0257(11) 0.3787(3) 0.7518(3) 0.0550 1.0000 Uani . .
C34 C 1.2042(13) 0.3432(4) 0.7155(3) 0.0657 1.0000 Uani . .
C35 C 0.8462(14) 0.4198(4) 0.7205(3) 0.0800 1.0000 Uani . .
C36 C 1.1629(15) 0.4180(3) 0.7940(3) 0.0679 1.0000 Uani . .
H51 H 0.9733 0.2094 0.8866 0.0496 1.0000 Uiso R .
H61 H 0.5195 0.1534 0.8500 0.0558 1.0000 Uiso R .
H101 H 0.9851 0.1459 0.8092 0.0860 1.0000 Uiso R .
H112 H 0.7954 0.0672 0.7483 0.1429 1.0000 Uiso R .
H111 H 0.5405 0.0788 0.7796 0.1430 1.0000 Uiso R .
H121 H 0.5045 0.1769 0.7413 0.1321 1.0000 Uiso R .
H131 H 0.9256 0.1373 0.6828 0.1232 1.0000 Uiso R .
H141 H 0.6136 0.2474 0.6616 0.1134 1.0000 Uiso R .
H151 H 1.0376 0.2037 0.6090 0.1036 1.0000 Uiso R .
H171 H 1.1938 0.2629 0.5352 0.0870 1.0000 Uiso R .
H181 H 1.1710 0.3414 0.4715 0.0890 1.0000 Uiso R .
H211 H 1.0008 0.3906 0.3977 0.1601 1.0000 Uiso R .
H212 H 1.1612 0.4424 0.4314 0.1601 1.0000 Uiso R .
H221 H 1.0394 0.4902 0.3556 0.2690 1.0000 Uiso R .
H223 H 0.7597 0.4696 0.3655 0.2690 1.0000 Uiso R .
H222 H 0.8864 0.5206 0.4032 0.2689 1.0000 Uiso R .
H231 H 0.5404 0.4038 0.5359 0.0961 1.0000 Uiso R .
H241 H 0.5649 0.3267 0.6013 0.0944 1.0000 Uiso R .
H252 H 0.8829 -0.0405 0.8970 0.1318 1.0000 Uiso R .
H251 H 0.6176 -0.0131 0.8870 0.1317 1.0000 Uiso R .
H253 H 0.7328 -0.0103 0.9445 0.1320 1.0000 Uiso R .
H262 H 1.2447 0.0467 0.9188 0.1810 1.0000 Uiso R .
H263 H 1.1343 0.1154 0.9324 0.1810 1.0000 Uiso R .
H261 H 1.0593 0.0551 0.9665 0.1812 1.0000 Uiso R .
H271 H 0.7440 0.2104 0.9623 0.0526 1.0000 Uiso R .
H311 H 1.1955 0.3919 0.9510 0.0923 1.0000 Uiso R .
H312 H 0.9273 0.4121 0.9340 0.0919 1.0000 Uiso R .
H313 H 0.9824 0.3947 0.9933 0.0918 1.0000 Uiso R .
H341 H 1.2804 0.3736 0.6915 0.1029 1.0000 Uiso R .
H342 H 1.1127 0.3112 0.6962 0.1029 1.0000 Uiso R .
H343 H 1.3327 0.3220 0.7363 0.1030 1.0000 Uiso R .
H351 H 0.9359 0.4518 0.7008 0.1209 1.0000 Uiso R .
H352 H 0.7512 0.3937 0.6961 0.1208 1.0000 Uiso R .
H353 H 0.7324 0.4411 0.7447 0.1208 1.0000 Uiso R .
H361 H 1.2559 0.4512 0.7766 0.1028 1.0000 Uiso R .
H362 H 1.0424 0.4363 0.8181 0.1026 1.0000 Uiso R .
H363 H 1.2740 0.3917 0.8138 0.1031 1.0000 Uiso R .
H41 H 0.6029 0.2669 0.8251 0.0546 1.0000 Uiso R .
H281 H 0.3585 0.2646 0.9318 0.0761 1.0000 Uiso R .

loop_
_atom_site_aniso_label
_atom_site_aniso_U_11
_atom_site_aniso_U_22
_atom_site_aniso_U_33
_atom_site_aniso_U_23
_atom_site_aniso_U_13
_atom_site_aniso_U_12
O1 0.041(2) 0.057(3) 0.073(3) 0.030(2) -0.002(2) -0.0117(19)
C2 0.045(3) 0.043(3) 0.057(3) 0.006(3) -0.005(3) -0.009(3)
O3 0.036(2) 0.064(3) 0.070(3) 0.014(2) -0.0067(19) -0.0011(19)
N4 0.036(2) 0.046(3) 0.051(2) 0.009(2) -0.011(2) -0.005(2)
C5 0.038(3) 0.035(3) 0.050(3) 0.006(2) -0.001(2) 0.003(2)
C6 0.064(3) 0.035(3) 0.043(2) 0.0017(17) 0.000(2) 0.004(2)
O7 0.063(2) 0.0337(19) 0.054(2) 0.0068(14) 0.0101(19) 0.0047(16)
C8 0.079(3) 0.047(3) 0.069(3) 0.006(3) 0.023(3) 0.016(2)
O9 0.164(5) 0.088(3) 0.080(3) 0.016(2) 0.054(3) 0.059(3)
C10 0.111(5) 0.055(3) 0.049(3) 0.002(2) 0.024(3) 0.005(3)
C11 0.220(14) 0.091(6) 0.054(4) -0.016(4) 0.010(6) -0.024(8)
C12 0.155(10) 0.109(7) 0.061(5) -0.011(5) 0.008(6) -0.033(7)
C13 0.150(10) 0.102(7) 0.061(4) -0.011(4) -0.003(6) -0.024(7)
C14 0.128(8) 0.106(7) 0.057(4) -0.011(4) -0.009(5) -0.024(6)
C15 0.102(7) 0.094(6) 0.060(4) -0.019(4) -0.003(4) -0.018(5)
C16 0.071(5) 0.079(5) 0.053(3) -0.014(3) -0.007(3) -0.011(4)
C17 0.058(4) 0.083(5) 0.073(4) -0.018(4) 0.006(4) 0.010(4)
C18 0.073(5) 0.068(5) 0.084(5) 0.000(4) 0.017(4) -0.003(4)
C19 0.078(4) 0.068(4) 0.073(4) -0.019(3) 0.012(4) 0.006(4)
O20 0.109(4) 0.082(3) 0.104(4) 0.004(3) 0.030(3) 0.017(3)
C21 0.142(7) 0.108(5) 0.120(6) 0.022(4) 0.054(5) 0.032(5)
C22 0.169(9) 0.112(7) 0.148(8) 0.036(5) 0.058(7) 0.040(7)
C23 0.075(5) 0.084(5) 0.080(5) -0.017(4) 0.007(4) 0.011(4)
C24 0.065(5) 0.096(6) 0.077(5) -0.030(4) 0.019(4) -0.005(4)
C25 0.100(5) 0.048(3) 0.107(5) 0.002(4) 0.004(5) 0.003(3)
C26 0.065(4) 0.092(5) 0.151(7) 0.017(5) -0.001(4) 0.005(4)
C27 0.035(3) 0.046(2) 0.048(3) -0.002(2) -0.005(2) 0.006(2)
O28 0.038(2) 0.048(2) 0.058(2) -0.0001(17) -0.0034(17) -0.0040(17)
C29 0.0385(18) 0.051(2) 0.078(3) -0.016(3) -0.007(3) 0.0040(17)
O30 0.0370(16) 0.0418(17) 0.055(2) -0.0031(16) -0.0036(17) 0.0038(15)
C31 0.046(3) 0.047(2) 0.080(4) -0.011(3) -0.010(3) 0.000(3)
O32 0.043(2) 0.060(3) 0.189(5) -0.045(3) -0.019(3) 0.0083(19)
C33 0.039(3) 0.062(4) 0.065(3) 0.021(3) 0.001(3) -0.010(3)
C34 0.054(4) 0.085(5) 0.058(3) -0.002(3) 0.008(3) -0.021(4)
C35 0.054(4) 0.087(5) 0.100(5) 0.051(4) -0.006(4) -0.014(4)
C36 0.067(4) 0.058(4) 0.078(4) -0.001(3) 0.006(4) -0.010(3)

loop_
_atom_type_symbol
_atom_type_scat_dispersion_real
_atom_type_scat_dispersion_imag
_atom_type_scat_Cromer_Mann_a1
_atom_type_scat_Cromer_Mann_b1
_atom_type_scat_Cromer_Mann_a2
_atom_type_scat_Cromer_Mann_b2
_atom_type_scat_Cromer_Mann_a3
_atom_type_scat_Cromer_Mann_b3
_atom_type_scat_Cromer_Mann_a4
_atom_type_scat_Cromer_Mann_b4
_atom_type_scat_Cromer_Mann_c
_atom_type_scat_source
C 0.0181 0.0091 2.3100 20.8439 1.0200 10.2075 1.5886 0.5687 0.8650 51.6512 0.2156 'International Tables Vol C 4.2.6.8 and 6.1.1.4'
H 0.0000 0.0000 0.4930 10.5109 0.3229 26.1257 0.1402 3.1424 0.0408 57.7998 0.0030 'International Tables Vol C 4.2.6.8 and 6.1.1.4'
N 0.0311 0.0180 12.2126 0.0057 3.1322 9.8933 2.0125 28.9975 1.1663 0.5826 -11.5290 'International Tables Vol C 4.2.6.8 and 6.1.1.4'
O 0.0492 0.0322 3.0485 13.2771 2.2868 5.7011 1.5463 0.3239 0.8670 32.9089 0.2508 'International Tables Vol C 4.2.6.8 and 6.1.1.4'

loop_
_geom_angle_atom_site_label_1
_geom_angle_atom_site_label_2
_geom_angle_atom_site_label_3
_geom_angle
_geom_angle_publ_flag
C2 O1 C33 120.7(5) yes
O1 C2 O3 126.4(5) yes
O1 C2 N4 109.4(5) yes
O3 C2 N4 124.1(5) yes
C2 N4 C5 122.1(5) yes
C2 N4 H41 116.8 no
C5 N4 H41 120.9 no
N4 C5 C6 109.0(4) yes
N4 C5 C27 111.5(4) yes
C6 C5 C27 111.6(4) yes
N4 C5 H51 108.0 no
C6 C5 H51 107.7 no
C27 C5 H51 108.9 no
C5 C6 O7 111.9(4) yes
C5 C6 C10 113.8(5) yes
O7 C6 C10 104.4(4) yes
C5 C6 H61 110.0 no
O7 C6 H61 108.8 no
C10 C6 H61 107.7 no
C6 O7 C8 110.8(4) yes
O7 C8 O9 106.7(5) yes
O7 C8 C25 110.2(6) yes
O9 C8 C25 111.2(6) yes
O7 C8 C26 107.1(6) yes
O9 C8 C26 110.3(7) yes
C25 C8 C26 111.3(7) yes
C8 O9 C10 110.9(5) yes
C6 C10 O9 105.5(5) yes
C6 C10 C11 115.2(8) yes
O9 C10 C11 106.9(7) yes
C6 C10 H101 109.8 no
O9 C10 H101 108.8 no
C11 C10 H101 110.3 no
C10 C11 C12 113.3(7) yes
C10 C11 H112 109.0 no
C12 C11 H112 107.4 no
C10 C11 H111 109.0 no
C12 C11 H111 109.3 no
H112 C11 H111 108.7 no
C11 C12 C13 123.0(12) yes
C11 C12 H121 117.5 no
C13 C12 H121 119.5 no
C12 C13 C14 125.1(12) yes
C12 C13 H131 116.6 no
C14 C13 H131 118.3 no
C13 C14 C15 122.2(11) yes
C13 C14 H141 118.9 no
C15 C14 H141 118.9 no
C14 C15 C16 127.2(10) yes
C14 C15 H151 116.1 no
C16 C15 H151 116.7 no
C15 C16 C17 119.9(8) yes
C15 C16 C24 124.2(8) yes
C17 C16 C24 115.9(7) yes
C16 C17 C18 122.5(7) yes
C16 C17 H171 118.7 no
C18 C17 H171 118.8 no
C17 C18 C19 121.2(7) yes
C17 C18 H181 120.4 no
C19 C18 H181 118.4 no
C18 C19 O20 125.4(7) yes
C18 C19 C23 117.4(8) yes
O20 C19 C23 117.2(7) yes
C19 O20 C21 118.0(7) yes
O20 C21 C22 107.1(9) yes
O20 C21 H211 109.8 no
C22 C21 H211 110.9 no
O20 C21 H212 109.0 no
C22 C21 H212 108.9 no
H211 C21 H212 111.0 no
C21 C22 H221 108.5 no
C21 C22 H223 108.4 no
H221 C22 H223 110.1 no
C21 C22 H222 109.1 no
H221 C22 H222 110.0 no
H223 C22 H222 110.6 no
C19 C23 C24 122.3(8) yes
C19 C23 H231 118.5 no
C24 C23 H231 119.3 no
C16 C24 C23 120.7(7) yes
C16 C24 H241 119.0 no
C23 C24 H241 120.3 no
C8 C25 H252 110.2 no
C8 C25 H251 109.1 no
H252 C25 H251 109.7 no
C8 C25 H253 108.2 no
H252 C25 H253 109.9 no
H251 C25 H253 109.7 no
C8 C26 H262 110.4 no
C8 C26 H263 111.0 no
H262 C26 H263 110.2 no
C8 C26 H261 107.8 no
H262 C26 H261 108.3 no
H263 C26 H261 109.0 no
C5 C27 O28 111.9(4) yes
C5 C27 C29 110.4(5) yes
O28 C27 C29 108.7(4) yes
C5 C27 H271 108.0 no
O28 C27 H271 109.8 no
C29 C27 H271 107.9 no
C27 O28 H281 100.4 no
C27 C29 O30 115.1(5) yes
C27 C29 O32 122.1(5) yes
O30 C29 O32 122.8(6) yes
C29 O30 C31 116.2(4) yes
O30 C31 H311 109.4 no
O30 C31 H312 110.6 no
H311 C31 H312 110.0 no
O30 C31 H313 108.7 no
H311 C31 H313 109.1 no
H312 C31 H313 108.9 no
O1 C33 C34 110.8(5) yes
O1 C33 C35 102.3(5) yes
C34 C33 C35 111.7(6) yes
O1 C33 C36 108.3(5) yes
C34 C33 C36 112.1(5) yes
C35 C33 C36 111.1(6) yes
C33 C34 H341 108.5 no
C33 C34 H342 108.8 no
H341 C34 H342 111.3 no
C33 C34 H343 110.4 no
H341 C34 H343 109.7 no
H342 C34 H343 108.2 no
C33 C35 H351 110.2 no
C33 C35 H352 110.1 no
H351 C35 H352 109.3 no
C33 C35 H353 109.9 no
H351 C35 H353 108.2 no
H352 C35 H353 109.1 no
C33 C36 H361 108.9 no
C33 C36 H362 109.0 no
H361 C36 H362 110.1 no
C33 C36 H363 110.5 no
H361 C36 H363 109.3 no
H362 C36 H363 109.0 no

loop_
_geom_bond_atom_site_label_1
_geom_bond_atom_site_label_2
_geom_bond_distance
_geom_bond_publ_flag
O1 C2 1.334(7) yes
O1 C33 1.476(7) yes
C2 O3 1.223(7) yes
C2 N4 1.363(7) yes
N4 C5 1.460(6) yes
N4 H41 0.873 no
C5 C6 1.523(7) yes
C5 C27 1.520(7) yes
C5 H51 0.986 no
C6 O7 1.412(6) yes
C6 C10 1.523(8) yes
C6 H61 0.983 no
O7 C8 1.415(7) yes
C8 O9 1.397(8) yes
C8 C25 1.477(10) yes
C8 C26 1.528(12) yes
O9 C10 1.415(9) yes
C10 C11 1.541(12) yes
C10 H101 0.976 no
C11 C12 1.441(12) yes
C11 H112 0.982 no
C11 H111 0.975 no
C12 C13 1.360(13) yes
C12 H121 0.943 no
C13 C14 1.445(12) yes
C13 H131 0.960 no
C14 C15 1.342(12) yes
C14 H141 0.947 no
C15 C16 1.454(11) yes
C15 H151 0.940 no
C16 C17 1.376(10) yes
C16 C24 1.403(11) yes
C17 C18 1.368(10) yes
C17 H171 0.928 no
C18 C19 1.371(11) yes
C18 H181 0.944 no
C19 O20 1.351(10) yes
C19 C23 1.360(11) yes
O20 C21 1.444(11) yes
C21 C22 1.449(14) yes
C21 H211 0.981 no
C21 H212 0.983 no
C22 H221 0.965 no
C22 H223 0.957 no
C22 H222 0.962 no
C23 C24 1.375(12) yes
C23 H231 0.937 no
C24 H241 0.928 no
C25 H252 0.947 no
C25 H251 0.949 no
C25 H253 0.966 no
C26 H262 0.964 no
C26 H263 0.973 no
C26 H261 0.961 no
C27 O28 1.429(6) yes
C27 C29 1.504(8) yes
C27 H271 0.986 no
O28 H281 0.828 no
C29 O30 1.312(7) yes
C29 O32 1.207(7) yes
O30 C31 1.432(7) yes
C31 H311 0.947 no
C31 H312 0.950 no
C31 H313 0.962 no
C33 C34 1.512(9) yes
C33 C35 1.506(9) yes
C33 C36 1.526(9) yes
C34 H341 0.963 no
C34 H342 0.959 no
C34 H343 0.971 no
C35 H351 0.960 no
C35 H352 0.964 no
C35 H353 0.967 no
C36 H361 0.958 no
C36 H362 0.962 no
C36 H363 0.948 no

loop_
_geom_hbond_atom_site_label_D
_geom_hbond_atom_site_label_H
_geom_hbond_atom_site_label_A
_geom_hbond_site_symmetry_A
_geom_hbond_angle_DHA
_geom_hbond_distance_DH
_geom_hbond_distance_HA
_geom_hbond_distance_DA
_geom_hbond_publ_flag
C31 H311 O32 1_655 143.6(2) 0.947 2.204 3.019(11) yes
C35 H351 O9 3_756 161.2(3) 0.960 2.599 3.522(11) yes
N4 H41 O3 1_455 159.58(15) 0.873 2.348 3.181(11) yes
O28 H281 O30 1_455 135.24(12) 0.828 2.425 3.068(11) yes
O28 H281 O32 . 128.01(17) 0.828 2.032 2.625(11) yes
